data_1505153
loop_
_publ_author_name
'Furukawa, Daisuke'
'Matsumoto, Akikazu'

_publ_section_title
;
 Reaction Mechanism Based on X-ray Crystal Structure Analysis during the
 Solid-State Polymerization of Muconic Esters
;
_journal_issue 17
_journal_name_full Macromolecules
_journal_page_first 6048
_journal_paper_doi 10.1021/ma070802f
_journal_volume 40
_journal_year 2007
_chemical_formula_moiety 'C22 H22 O6 '
_chemical_formula_sum 'C22 H22 O6'
_chemical_formula_weight 382.40
_chemical_name_systematic
; 
 ? 
;
_space_group_IT_number 15
_symmetry_cell_setting monoclinic
_symmetry_space_group_name_Hall '-C 2yc'
_symmetry_space_group_name_H-M 'C 1 2/c 1'
_atom_sites_solution_hydrogens geom
_atom_sites_solution_primary direct
_atom_sites_solution_secondary difmap
_audit_creation_method SHELXL-97
_cell_angle_alpha 90.00
_cell_angle_beta 98.793(9)
_cell_angle_gamma 90.00
_cell_formula_units_Z 4
_cell_length_a 35.223(10)
_cell_length_b 5.6846(12)
_cell_length_c 9.500(3)
_cell_measurement_reflns_used 6328
_cell_measurement_temperature 123(2)
_cell_measurement_theta_max 27.5
_cell_measurement_theta_min 3.5
_cell_volume 1879.8(9)
_computing_cell_refinement PROCESS-AUTO
_computing_data_collection PROCESS-AUTO
_computing_data_reduction CrystalStructure
_computing_publication_material 'CrystalStructure 3.8'
_computing_structure_refinement 'SHELXL-97 (Sheldrick, 1997)'
_computing_structure_solution SIR92
_diffrn_ambient_temperature 123(2)
_diffrn_detector_area_resol_mean 10.00
_diffrn_measured_fraction_theta_full 0.997
_diffrn_measured_fraction_theta_max 0.997
_diffrn_measurement_device_type 'Rigaku RAXIS-RAPID'
_diffrn_measurement_method \w
_diffrn_radiation_monochromator graphite
_diffrn_radiation_source 'fine-focus sealed tube'
_diffrn_radiation_type MoK\a
_diffrn_radiation_wavelength 0.71075
_diffrn_reflns_av_R_equivalents 0.0751
_diffrn_reflns_av_sigmaI/netI 0.0644
_diffrn_reflns_limit_h_max 45
_diffrn_reflns_limit_h_min -45
_diffrn_reflns_limit_k_max 7
_diffrn_reflns_limit_k_min -7
_diffrn_reflns_limit_l_max 11
_diffrn_reflns_limit_l_min -12
_diffrn_reflns_number 7699
_diffrn_reflns_theta_full 27.48
_diffrn_reflns_theta_max 27.48
_diffrn_reflns_theta_min 3.51
_exptl_absorpt_coefficient_mu 0.098
_exptl_absorpt_correction_T_max 0.9902
_exptl_absorpt_correction_T_min 0.9806
_exptl_absorpt_correction_type none
_exptl_crystal_colour colorless
_exptl_crystal_density_diffrn 1.351
_exptl_crystal_density_method 'not measured'
_exptl_crystal_description block
_exptl_crystal_F_000 808
_exptl_crystal_size_max 0.20
_exptl_crystal_size_mid 0.20
_exptl_crystal_size_min 0.10
_refine_diff_density_max 0.165
_refine_diff_density_min -0.219
_refine_diff_density_rms 0.047
_refine_ls_extinction_method none
_refine_ls_goodness_of_fit_ref 1.000
_refine_ls_hydrogen_treatment constr
_refine_ls_matrix_type full
_refine_ls_number_parameters 150
_refine_ls_number_reflns 2165
_refine_ls_number_restraints 0
_refine_ls_restrained_S_all 1.000
_refine_ls_R_factor_all 0.0934
_refine_ls_R_factor_gt 0.0545
_refine_ls_shift/su_max 0.000
_refine_ls_shift/su_mean 0.000
_refine_ls_structure_factor_coef Fsqd
_refine_ls_weighting_details 'calc w=1/[\s^2^(Fo^2^)+(0.0638P)^2^+0.8300P] where P=(Fo^2^+2Fc^2^)/3'
_refine_ls_weighting_scheme calc
_refine_ls_wR_factor_gt 0.1291
_refine_ls_wR_factor_ref 0.1420
_reflns_number_gt 1403
_reflns_number_total 2165
_reflns_threshold_expression >2sigma(I)
_cod_data_source_file ma070802fsi20070626_070126.cif
_cod_data_source_block 6h
_cod_original_cell_volume 1879.7(9)
_cod_database_code 1505153

loop_
_symmetry_equiv_pos_as_xyz
'x, y, z'
'-x, y, -z+1/2'
'x+1/2, y+1/2, z'
'-x+1/2, y+1/2, -z+1/2'
'-x, -y, -z'
'x, -y, z-1/2'
'-x+1/2, -y+1/2, -z'
'x+1/2, -y+1/2, z-1/2'

loop_
_atom_site_label
_atom_site_type_symbol
_atom_site_fract_x
_atom_site_fract_y
_atom_site_fract_z
_atom_site_U_iso_or_equiv
_atom_site_adp_type
_atom_site_occupancy
_atom_site_symmetry_multiplicity
_atom_site_calc_flag
_atom_site_refinement_flags
_atom_site_disorder_assembly
_atom_site_disorder_group
O2 O 0.07553(4) 0.2549(2) 0.34074(15) 0.0398(4) Uani 1 1 d . . .
O3 O 0.21705(4) 0.3087(2) 0.84546(14) 0.0378(4) Uani 1 1 d . . .
O1M O 0.0455(2) 0.0069(9) 0.1772(6) 0.0335(11) Uani 0.539(15) 1 d P A 1
C1M C 0.0093(2) 0.3964(11) 0.0345(7) 0.0241(12) Uani 0.539(15) 1 d P . 1
H1M H 0.0033 0.2464 -0.0072 0.029 Uiso 0.539(15) 1 calc PR A 1
C2M C 0.0346(2) 0.4099(7) 0.1544(7) 0.0309(16) Uani 0.539(15) 1 d P A 1
H2M H 0.0411 0.5593 0.1959 0.037 Uiso 0.539(15) 1 calc PR A 1
C3M C 0.0523(2) 0.1969(10) 0.2230(7) 0.0261(13) Uani 0.539(15) 1 d P A 1
O1P O 0.0367(2) 0.0077(13) 0.1981(7) 0.0321(16) Uiso 0.461(15) 1 d P A 2
C1P C -0.0004(3) 0.4128(16) 0.0454(9) 0.029(2) Uiso 0.461(15) 1 d P . 2
H1P H -0.0126 0.2713 0.0094 0.035 Uiso 0.461(15) 1 calc PR A 2
C2P C 0.0161(3) 0.4182(8) 0.2002(7) 0.031(2) Uani 0.461(15) 1 d P . 2
H2P H 0.0315 0.5658 0.2190 0.038 Uiso 0.461(15) 1 calc PR A 2
C3P C 0.0425(2) 0.2113(15) 0.2411(8) 0.030(2) Uiso 0.461(15) 1 d P A 2
C4 C 0.09553(6) 0.0553(3) 0.4085(2) 0.0374(5) Uani 1 1 d . A .
H1 H 0.1068 -0.0382 0.3372 0.045 Uiso 1 1 calc R . .
H2 H 0.0773 -0.0464 0.4503 0.045 Uiso 1 1 calc R . .
C5 C 0.12687(6) 0.1372(3) 0.5235(2) 0.0321(5) Uani 1 1 d . . .
C6 C 0.12471(6) 0.3399(3) 0.6017(2) 0.0350(5) Uani 1 1 d . A .
H3 H 0.1027 0.4378 0.5807 0.042 Uiso 1 1 calc R . .
C7 C 0.15389(6) 0.4048(3) 0.7106(2) 0.0345(5) Uani 1 1 d . . .
H4 H 0.1517 0.5446 0.7635 0.041 Uiso 1 1 calc R A .
C8 C 0.18623(6) 0.2634(3) 0.74129(19) 0.0313(5) Uani 1 1 d . A .
C9 C 0.18902(6) 0.0583(3) 0.6638(2) 0.0343(5) Uani 1 1 d . . .
H5 H 0.2110 -0.0399 0.6849 0.041 Uiso 1 1 calc R A .
C10 C 0.15981(6) -0.0021(3) 0.5564(2) 0.0340(5) Uani 1 1 d . A .
H6 H 0.1621 -0.1416 0.5033 0.041 Uiso 1 1 calc R . .
C11 C 0.21549(7) 0.5176(4) 0.9285(2) 0.0399(5) Uani 1 1 d . . .
H7 H 0.2153 0.6559 0.8669 0.048 Uiso 1 1 calc R . .
H8 H 0.2380 0.5239 1.0031 0.048 Uiso 1 1 calc R . .
H9 H 0.1921 0.5160 0.9725 0.048 Uiso 1 1 calc R . .

loop_
_atom_site_aniso_label
_atom_site_aniso_U_11
_atom_site_aniso_U_22
_atom_site_aniso_U_33
_atom_site_aniso_U_23
_atom_site_aniso_U_13
_atom_site_aniso_U_12
O2 0.0500(10) 0.0301(7) 0.0327(8) 0.0023(6) -0.0147(7) -0.0035(7)
O3 0.0382(9) 0.0375(8) 0.0334(8) -0.0040(6) -0.0080(7) 0.0007(6)
O1M 0.032(3) 0.036(2) 0.032(2) -0.0108(15) 0.0035(19) -0.0054(18)
C1M 0.019(3) 0.025(2) 0.027(2) -0.0035(16) 0.001(2) 0.001(2)
C2M 0.028(3) 0.030(2) 0.034(3) -0.0014(18) 0.000(2) -0.0027(18)
C3M 0.022(3) 0.031(3) 0.024(2) 0.0000(17) -0.001(2) -0.001(2)
C2P 0.044(5) 0.023(2) 0.023(3) 0.0004(18) -0.008(3) -0.001(2)
C4 0.0404(12) 0.0293(10) 0.0384(11) -0.0016(9) -0.0077(10) 0.0017(9)
C5 0.0358(12) 0.0309(10) 0.0273(10) 0.0011(8) -0.0024(9) -0.0011(9)
C6 0.0358(12) 0.0313(11) 0.0354(11) 0.0001(9) -0.0028(9) 0.0027(9)
C7 0.0395(12) 0.0298(10) 0.0318(11) -0.0036(8) -0.0022(9) 0.0017(9)
C8 0.0345(12) 0.0320(10) 0.0252(10) 0.0022(8) -0.0030(9) -0.0019(9)
C9 0.0376(12) 0.0302(10) 0.0330(11) 0.0031(8) -0.0015(9) 0.0053(9)
C10 0.0402(12) 0.0286(10) 0.0313(10) -0.0018(8) -0.0005(9) 0.0032(9)
C11 0.0437(13) 0.0388(11) 0.0333(11) -0.0047(9) -0.0064(10) -0.0059(10)

loop_
_atom_type_symbol
_atom_type_description
_atom_type_scat_dispersion_real
_atom_type_scat_dispersion_imag
_atom_type_scat_source
C C 0.0033 0.0016 'International Tables Vol C Tables 4.2.6.8 and 6.1.1.4'
H H 0.0000 0.0000 'International Tables Vol C Tables 4.2.6.8 and 6.1.1.4'
O O 0.0106 0.0060 'International Tables Vol C Tables 4.2.6.8 and 6.1.1.4'

loop_
_geom_angle_atom_site_label_1
_geom_angle_atom_site_label_2
_geom_angle_atom_site_label_3
_geom_angle
_geom_angle_site_symmetry_1
_geom_angle_site_symmetry_3
C3M O2 C3P 17.3(4) . .
C3M O2 C4 112.3(3) . .
C3P O2 C4 117.5(4) . .
C8 O3 C11 117.30(16) . .
C2M C1M C1M 122.2(7) . 5_565
C2M C1M H1M 118.9 . .
C1M C1M H1M 118.9 5_565 .
C1M C2M C3M 120.9(4) . .
C1M C2M H2M 119.5 . .
C3M C2M H2M 119.5 . .
O1M C3M O2 127.4(5) . .
O1M C3M C2M 123.0(5) . .
O2 C3M C2M 109.6(4) . .
C1P C1P C2P 125.7(11) 5_565 .
C1P C1P H1P 117.2 5_565 .
C2P C1P H1P 117.2 . .
C2P C2P C3P 108.3(4) 2 .
C2P C2P C1P 112.4(6) 2 .
C3P C2P C1P 111.6(5) . .
C2P C2P H2P 108.1 2 .
C3P C2P H2P 108.1 . .
C1P C2P H2P 108.1 . .
O1P C3P O2 117.8(7) . .
O1P C3P C2P 125.4(7) . .
O2 C3P C2P 116.7(6) . .
O2 C4 C5 109.66(16) . .
O2 C4 H1 109.7 . .
C5 C4 H1 109.7 . .
O2 C4 H2 109.7 . .
C5 C4 H2 109.7 . .
H1 C4 H2 108.2 . .
C6 C5 C10 117.69(19) . .
C6 C5 C4 123.73(19) . .
C10 C5 C4 118.56(18) . .
C5 C6 C7 121.8(2) . .
C5 C6 H3 119.1 . .
C7 C6 H3 119.1 . .
C8 C7 C6 119.45(19) . .
C8 C7 H4 120.3 . .
C6 C7 H4 120.3 . .
O3 C8 C7 125.06(17) . .
O3 C8 C9 115.17(17) . .
C7 C8 C9 119.77(19) . .
C10 C9 C8 119.74(19) . .
C10 C9 H5 120.1 . .
C8 C9 H5 120.1 . .
C9 C10 C5 121.60(18) . .
C9 C10 H6 119.2 . .
C5 C10 H6 119.2 . .
O3 C11 H7 109.5 . .
O3 C11 H8 109.5 . .
H7 C11 H8 109.5 . .
O3 C11 H9 109.5 . .
H7 C11 H9 109.5 . .
H8 C11 H9 109.5 . .

loop_
_geom_bond_atom_site_label_1
_geom_bond_atom_site_label_2
_geom_bond_distance
_geom_bond_site_symmetry_2
O2 C3M 1.323(5) .
O2 C3P 1.405(9) .
O2 C4 1.435(2) .
O3 C8 1.377(2) .
O3 C11 1.432(2) .
O1M C3M 1.175(7) .
C1M C2M 1.336(7) .
C1M C1M 1.454(12) 5_565
C1M H1M 0.9500 .
C2M C3M 1.469(7) .
C2M H2M 0.9500 .
O1P C3P 1.234(10) .
C1P C1P 1.317(17) 5_565
C1P C2P 1.497(10) .
C1P H1P 0.9500 .
C2P C2P 1.58(2) 2
C2P C3P 1.513(9) .
C2P H2P 1.0000 .
C4 C5 1.504(3) .
C4 H1 0.9900 .
C4 H2 0.9900 .
C5 C6 1.379(3) .
C5 C10 1.400(3) .
C6 C7 1.392(3) .
C6 H3 0.9500 .
C7 C8 1.388(3) .
C7 H4 0.9500 .
C8 C9 1.391(3) .
C9 C10 1.377(3) .
C9 H5 0.9500 .
C10 H6 0.9500 .
C11 H7 0.9800 .
C11 H8 0.9800 .
C11 H9 0.9800 .

loop_
_geom_torsion_atom_site_label_1
_geom_torsion_atom_site_label_2
_geom_torsion_atom_site_label_3
_geom_torsion_atom_site_label_4
_geom_torsion
_geom_torsion_site_symmetry_1
_geom_torsion_site_symmetry_4
C1M C1M C2M C3M 178.8(9) 5_565 .
C3P O2 C3M O1M -107(2) . .
C4 O2 C3M O1M 4.7(9) . .
C3P O2 C3M C2M 72.2(18) . .
C4 O2 C3M C2M -176.6(3) . .
C1M C2M C3M O1M 0.0(10) . .
C1M C2M C3M O2 -178.8(6) . .
C1P C1P C2P C2P 110.2(10) 5_565 2
C1P C1P C2P C3P -127.8(12) 5_565 .
C3M O2 C3P O1P 63.2(16) . .
C4 O2 C3P O1P -13.3(7) . .
C3M O2 C3P C2P -119(2) . .
C4 O2 C3P C2P 164.3(5) . .
C2P C2P C3P O1P 84.0(8) 2 .
C1P C2P C3P O1P -40.3(10) . .
C2P C2P C3P O2 -93.4(6) 2 .
C1P C2P C3P O2 142.3(6) . .
C3M O2 C4 C5 168.8(4) . .
C3P O2 C4 C5 -173.0(4) . .
O2 C4 C5 C6 31.2(3) . .
O2 C4 C5 C10 -150.45(18) . .
C10 C5 C6 C7 -0.6(3) . .
C4 C5 C6 C7 177.8(2) . .
C5 C6 C7 C8 0.4(3) . .
C11 O3 C8 C7 0.1(3) . .
C11 O3 C8 C9 -179.80(18) . .
C6 C7 C8 O3 179.64(18) . .
C6 C7 C8 C9 -0.4(3) . .
O3 C8 C9 C10 -179.50(18) . .
C7 C8 C9 C10 0.6(3) . .
C8 C9 C10 C5 -0.7(3) . .
C6 C5 C10 C9 0.7(3) . .
C4 C5 C10 C9 -177.74(19) . .
